data_2204250
loop_
_publ_author_name
'McKenzie, Christine, J.'
'Bond, Andrew D.'

_publ_section_title 5-<i>tert</i>-Butyl-2-(<i>N</i>,<i>N</i>-dimethylaminocarbonylthio)isophthalaldehyde
_journal_issue 9
_journal_name_full 'Acta Crystallographica Section E'
_journal_page_first o1525
_journal_page_last o1526
_journal_paper_doi 10.1107/S1600536804019233
_journal_volume 60
_journal_year 2004
_chemical_formula_iupac 'C15 H19 N O3 S'
_chemical_formula_moiety 'C15 H19 N O3 S'
_chemical_formula_sum 'C15 H19 N O3 S'
_chemical_formula_weight 293.37
_chemical_name_systematic
;
5-tert-Butyl-2-(N,N-dimethylaminocarbonylthio)isophthalaldehyde
;
_space_group_IT_number 14
_symmetry_cell_setting monoclinic
_symmetry_space_group_name_Hall '-P 2ybc'
_symmetry_space_group_name_H-M 'P 1 21/c 1'
_atom_sites_solution_hydrogens geom
_atom_sites_solution_primary direct
_atom_sites_solution_secondary difmap
_cell_angle_alpha 90.00
_cell_angle_beta 93.3590(10)
_cell_angle_gamma 90.00
_cell_formula_units_Z 4
_cell_length_a 8.5830(2)
_cell_length_b 18.5242(4)
_cell_length_c 9.3889(2)
_cell_measurement_reflns_used 7497
_cell_measurement_temperature 180(2)
_cell_measurement_theta_max 29.77
_cell_measurement_theta_min 2.38
_cell_volume 1490.21(6)
_computing_cell_refinement 'SAINT (Bruker, 2003)'
_computing_data_collection 'APEX2 (Bruker-Nonius, 2003)'
_computing_data_reduction 'SAINT (Bruker, 2003)'
_computing_molecular_graphics 'SHELXTL (Sheldrick, 2000)'
_computing_publication_material 'SHELXTL (Sheldrick, 2000)'
_computing_structure_refinement 'SHELXTL (Sheldrick, 2000)'
_computing_structure_solution 'SHELXTL (Sheldrick, 2000)'
_diffrn_ambient_temperature 180(2)
_diffrn_measured_fraction_theta_full 0.995
_diffrn_measured_fraction_theta_max 0.995
_diffrn_measurement_device_type 'Bruker Nonius X8APEX-II CCD'
_diffrn_measurement_method 'thin-slice \w and \f scans'
_diffrn_radiation_monochromator graphite
_diffrn_radiation_source 'fine-focus sealed tube'
_diffrn_radiation_type MoK\a
_diffrn_radiation_wavelength 0.71073
_diffrn_reflns_av_R_equivalents 0.0306
_diffrn_reflns_av_sigmaI/netI 0.0203
_diffrn_reflns_limit_h_max 12
_diffrn_reflns_limit_h_min -12
_diffrn_reflns_limit_k_max 26
_diffrn_reflns_limit_k_min -26
_diffrn_reflns_limit_l_max 13
_diffrn_reflns_limit_l_min -13
_diffrn_reflns_number 46511
_diffrn_reflns_theta_full 30.96
_diffrn_reflns_theta_max 30.96
_diffrn_reflns_theta_min 3.82
_diffrn_standards_number 0
_exptl_absorpt_coefficient_mu 0.224
_exptl_absorpt_correction_T_max 0.978
_exptl_absorpt_correction_T_min 0.914
_exptl_absorpt_correction_type multi-scan
_exptl_absorpt_process_details
;
  (SADABS; Sheldrick, 2003)
  Ratio of minimum to maximum apparent transmission:  0.934742
;
_exptl_crystal_colour colourless
_exptl_crystal_density_diffrn 1.308
_exptl_crystal_density_method 'not measured'
_exptl_crystal_description block
_exptl_crystal_F_000 624
_exptl_crystal_size_max 0.40
_exptl_crystal_size_mid 0.30
_exptl_crystal_size_min 0.10
_refine_diff_density_max 0.398
_refine_diff_density_min -0.173
_refine_ls_extinction_method none
_refine_ls_goodness_of_fit_ref 1.071
_refine_ls_hydrogen_treatment constr
_refine_ls_matrix_type full
_refine_ls_number_parameters 186
_refine_ls_number_reflns 4716
_refine_ls_number_restraints 0
_refine_ls_restrained_S_all 1.071
_refine_ls_R_factor_all 0.0514
_refine_ls_R_factor_gt 0.0372
_refine_ls_shift/su_max 0.001
_refine_ls_shift/su_mean 0.000
_refine_ls_structure_factor_coef Fsqd
_refine_ls_weighting_details 'calc w=1/[\s^2^(Fo^2^)+(0.0636P)^2^+0.1853P] where P=(Fo^2^+2Fc^2^)/3'
_refine_ls_weighting_scheme calc
_refine_ls_wR_factor_gt 0.1045
_refine_ls_wR_factor_ref 0.1122
_reflns_number_gt 3651
_reflns_number_total 4716
_reflns_threshold_expression I>2\s(I)
_cod_data_source_file ww6265.cif
_cod_data_source_block I
_cod_original_sg_symbol_H-M 'P 21/c'
_cod_database_code 2204250
_cod_database_fobs_code 2204250

loop_
_symmetry_equiv_pos_as_xyz
'x, y, z'
'-x, y+1/2, -z+1/2'
'-x, -y, -z'
'x, -y-1/2, z-1/2'

loop_
_atom_site_label
_atom_site_fract_x
_atom_site_fract_y
_atom_site_fract_z
_atom_site_U_iso_or_equiv
_atom_site_adp_type
_atom_site_calc_flag
_atom_site_refinement_flags
_atom_site_occupancy
_atom_site_type_symbol
S1 0.24882(4) 0.442273(15) 0.34561(3) 0.03166(10) Uani d . 1 S
O1 0.51421(10) 0.38501(6) 0.73292(10) 0.0428(2) Uani d . 1 O
O2 -0.24684(11) 0.41746(6) 0.38381(10) 0.0452(2) Uani d . 1 O
O3 0.33196(12) 0.30409(5) 0.36614(10) 0.0428(2) Uani d . 1 O
N1 0.42604(11) 0.36494(5) 0.17999(10) 0.02707(19) Uani d . 1 N
C1 0.25849(12) 0.39366(6) 0.62440(11) 0.0253(2) Uani d . 1 C
C2 0.16443(12) 0.41072(5) 0.50246(11) 0.0248(2) Uani d . 1 C
C3 0.00150(13) 0.40536(5) 0.50822(11) 0.0251(2) Uani d . 1 C
C4 -0.06294(12) 0.38374(6) 0.63419(11) 0.0250(2) Uani d . 1 C
H4A -0.1733 0.3817 0.6373 0.030 Uiso calc R 1 H
C5 0.02947(12) 0.36493(5) 0.75616(11) 0.0233(2) Uani d . 1 C
C6 0.19050(12) 0.36994(6) 0.74736(11) 0.0252(2) Uani d . 1 C
H6A 0.2564 0.3567 0.8280 0.030 Uiso calc R 1 H
C7 0.43121(13) 0.40120(7) 0.63031(13) 0.0321(2) Uani d . 1 C
H7A 0.4784 0.4198 0.5489 0.039 Uiso calc R 1 H
C8 -0.10716(15) 0.42109(7) 0.38269(12) 0.0337(2) Uani d . 1 C
H8A -0.0633 0.4349 0.2962 0.040 Uiso calc R 1 H
C9 -0.04594(12) 0.34084(6) 0.89189(11) 0.0256(2) Uani d . 1 C
C10 0.07468(15) 0.31889(9) 1.00954(13) 0.0447(3) Uani d . 1 C
H10A 0.1406 0.2803 0.9747 0.067 Uiso calc R 1 H
H10B 0.0213 0.3016 1.0925 0.067 Uiso calc R 1 H
H10C 0.1397 0.3607 1.0372 0.067 Uiso calc R 1 H
C11 -0.15401(16) 0.27664(7) 0.85734(14) 0.0392(3) Uani d . 1 C
H11A -0.0938 0.2372 0.8180 0.059 Uiso calc R 1 H
H11B -0.2370 0.2914 0.7873 0.059 Uiso calc R 1 H
H11C -0.2003 0.2603 0.9447 0.059 Uiso calc R 1 H
C12 -0.14261(14) 0.40380(6) 0.94607(13) 0.0340(3) Uani d . 1 C
H12A -0.0749 0.4458 0.9639 0.051 Uiso calc R 1 H
H12B -0.1890 0.3897 1.0348 0.051 Uiso calc R 1 H
H12C -0.2257 0.4161 0.8741 0.051 Uiso calc R 1 H
C13 0.34537(13) 0.35887(6) 0.29671(11) 0.0269(2) Uani d . 1 C
C14 0.50776(16) 0.30161(7) 0.12943(15) 0.0400(3) Uani d . 1 C
H14A 0.4715 0.2584 0.1778 0.060 Uiso calc R 1 H
H14B 0.6203 0.3074 0.1503 0.060 Uiso calc R 1 H
H14C 0.4864 0.2965 0.0262 0.060 Uiso calc R 1 H
C15 0.45437(15) 0.43287(7) 0.10859(13) 0.0354(3) Uani d . 1 C
H15A 0.3641 0.4647 0.1163 0.053 Uiso calc R 1 H
H15B 0.4707 0.4237 0.0077 0.053 Uiso calc R 1 H
H15C 0.5474 0.4560 0.1536 0.053 Uiso calc R 1 H

loop_
_atom_site_aniso_label
_atom_site_aniso_U_11
_atom_site_aniso_U_22
_atom_site_aniso_U_33
_atom_site_aniso_U_12
_atom_site_aniso_U_13
_atom_site_aniso_U_23
S1 0.04544(18) 0.02443(15) 0.02623(15) 0.00615(11) 0.01174(11) 0.00479(10)
O1 0.0264(4) 0.0605(6) 0.0413(5) -0.0037(4) -0.0008(4) 0.0075(4)
O2 0.0392(5) 0.0549(6) 0.0397(5) 0.0048(4) -0.0123(4) 0.0011(4)
O3 0.0627(6) 0.0279(4) 0.0399(5) 0.0077(4) 0.0208(4) 0.0087(4)
N1 0.0276(4) 0.0269(4) 0.0272(4) 0.0020(3) 0.0054(3) 0.0010(3)
C1 0.0248(5) 0.0261(5) 0.0251(5) -0.0003(4) 0.0042(4) -0.0007(4)
C2 0.0318(5) 0.0221(5) 0.0210(5) 0.0012(4) 0.0049(4) -0.0001(4)
C3 0.0299(5) 0.0226(5) 0.0226(5) 0.0036(4) -0.0016(4) -0.0020(4)
C4 0.0242(4) 0.0245(5) 0.0260(5) 0.0018(4) -0.0002(4) -0.0023(4)
C5 0.0246(5) 0.0239(5) 0.0216(5) 0.0010(4) 0.0020(4) -0.0012(4)
C6 0.0244(5) 0.0296(5) 0.0216(5) 0.0006(4) 0.0003(4) 0.0000(4)
C7 0.0274(5) 0.0375(6) 0.0320(6) -0.0046(4) 0.0060(4) -0.0001(5)
C8 0.0415(6) 0.0337(6) 0.0250(5) 0.0051(5) -0.0054(5) -0.0004(4)
C9 0.0234(5) 0.0305(5) 0.0231(5) 0.0007(4) 0.0036(4) 0.0005(4)
C10 0.0330(6) 0.0753(10) 0.0263(6) 0.0093(6) 0.0058(5) 0.0149(6)
C11 0.0501(7) 0.0312(6) 0.0375(6) -0.0086(5) 0.0125(5) -0.0012(5)
C12 0.0343(6) 0.0343(6) 0.0344(6) 0.0004(5) 0.0112(5) -0.0058(5)
C13 0.0306(5) 0.0252(5) 0.0252(5) 0.0018(4) 0.0035(4) 0.0002(4)
C14 0.0429(7) 0.0346(6) 0.0441(7) 0.0093(5) 0.0150(5) -0.0014(5)
C15 0.0420(6) 0.0337(6) 0.0318(6) 0.0022(5) 0.0140(5) 0.0070(5)

loop_
_atom_type_symbol
_atom_type_description
_atom_type_scat_dispersion_real
_atom_type_scat_dispersion_imag
_atom_type_scat_source
C C 0.0033 0.0016 'International Tables Vol C Tables 4.2.6.8 and 6.1.1.4'
H H 0.0000 0.0000 'International Tables Vol C Tables 4.2.6.8 and 6.1.1.4'
N N 0.0061 0.0033 'International Tables Vol C Tables 4.2.6.8 and 6.1.1.4'
O O 0.0106 0.0060 'International Tables Vol C Tables 4.2.6.8 and 6.1.1.4'
S S 0.1246 0.1234 'International Tables Vol C Tables 4.2.6.8 and 6.1.1.4'

loop_
_geom_angle_atom_site_label_1
_geom_angle_atom_site_label_2
_geom_angle_atom_site_label_3
_geom_angle
C2 S1 C13 98.23(5)
C13 N1 C15 124.10(9)
C13 N1 C14 118.78(10)
C15 N1 C14 116.69(9)
C6 C1 C2 119.97(9)
C6 C1 C7 117.60(10)
C2 C1 C7 122.41(10)
C1 C2 C3 118.71(9)
C1 C2 S1 120.60(8)
C3 C2 S1 120.63(8)
C4 C3 C2 119.87(9)
C4 C3 C8 117.83(10)
C2 C3 C8 122.29(10)
C3 C4 C5 122.17(10)
C3 C4 H4A 118.9
C5 C4 H4A 118.9
C6 C5 C4 116.88(9)
C6 C5 C9 122.61(9)
C4 C5 C9 120.51(9)
C5 C6 C1 122.34(9)
C5 C6 H6A 118.8
C1 C6 H6A 118.8
O1 C7 C1 123.31(11)
O1 C7 H7A 118.3
C1 C7 H7A 118.3
O2 C8 C3 124.16(11)
O2 C8 H8A 117.9
C3 C8 H8A 117.9
C10 C9 C5 112.28(9)
C10 C9 C11 108.89(11)
C5 C9 C11 109.32(9)
C10 C9 C12 108.65(10)
C5 C9 C12 108.52(9)
C11 C9 C12 109.13(9)
C9 C10 H10A 109.5
C9 C10 H10B 109.5
H10A C10 H10B 109.5
C9 C10 H10C 109.5
H10A C10 H10C 109.5
H10B C10 H10C 109.5
C9 C11 H11A 109.5
C9 C11 H11B 109.5
H11A C11 H11B 109.5
C9 C11 H11C 109.5
H11A C11 H11C 109.5
H11B C11 H11C 109.5
C9 C12 H12A 109.5
C9 C12 H12B 109.5
H12A C12 H12B 109.5
C9 C12 H12C 109.5
H12A C12 H12C 109.5
H12B C12 H12C 109.5
O3 C13 N1 125.49(10)
O3 C13 S1 120.90(8)
N1 C13 S1 113.60(8)
N1 C14 H14A 109.5
N1 C14 H14B 109.5
H14A C14 H14B 109.5
N1 C14 H14C 109.5
H14A C14 H14C 109.5
H14B C14 H14C 109.5
N1 C15 H15A 109.5
N1 C15 H15B 109.5
H15A C15 H15B 109.5
N1 C15 H15C 109.5
H15A C15 H15C 109.5
H15B C15 H15C 109.5

loop_
_geom_bond_atom_site_label_1
_geom_bond_atom_site_label_2
_geom_bond_distance
S1 C2 1.7776(10)
S1 C13 1.8245(11)
O1 C7 1.2021(15)
O2 C8 1.2014(16)
O3 C13 1.2152(14)
N1 C13 1.3349(14)
N1 C15 1.4529(14)
N1 C14 1.4603(15)
C1 C6 1.3948(15)
C1 C2 1.3980(14)
C1 C7 1.4868(15)
C2 C3 1.4061(15)
C3 C4 1.3936(15)
C3 C8 1.4882(15)
C4 C5 1.3983(14)
C4 H4A 0.950
C5 C6 1.3925(14)
C5 C9 1.5293(14)
C6 H6A 0.950
C7 H7A 0.950
C8 H8A 0.950
C9 C10 1.5241(16)
C9 C11 1.5312(16)
C9 C12 1.5354(15)
C10 H10A 0.980
C10 H10B 0.980
C10 H10C 0.980
C11 H11A 0.980
C11 H11B 0.980
C11 H11C 0.980
C12 H12A 0.980
C12 H12B 0.980
C12 H12C 0.980
C14 H14A 0.980
C14 H14B 0.980
C14 H14C 0.980
C15 H15A 0.980
C15 H15B 0.980
C15 H15C 0.980

loop_
_geom_torsion_atom_site_label_1
_geom_torsion_atom_site_label_2
_geom_torsion_atom_site_label_3
_geom_torsion_atom_site_label_4
_geom_torsion
C6 C1 C2 C3 1.74(16)
C7 C1 C2 C3 -176.94(10)
C6 C1 C2 S1 179.09(8)
C7 C1 C2 S1 0.41(15)
C13 S1 C2 C1 68.85(9)
C13 S1 C2 C3 -113.85(9)
C1 C2 C3 C4 0.34(15)
S1 C2 C3 C4 -177.01(8)
C1 C2 C3 C8 -178.78(10)
S1 C2 C3 C8 3.87(14)
C2 C3 C4 C5 -1.80(16)
C8 C3 C4 C5 177.36(10)
C3 C4 C5 C6 1.10(15)
C3 C4 C5 C9 -179.45(9)
C4 C5 C6 C1 1.07(15)
C9 C5 C6 C1 -178.37(10)
C2 C1 C6 C5 -2.51(16)
C7 C1 C6 C5 176.24(10)
C6 C1 C7 O1 3.30(18)
C2 C1 C7 O1 -177.99(11)
C4 C3 C8 O2 1.28(18)
C2 C3 C8 O2 -179.58(11)
C6 C5 C9 C10 -3.70(15)
C4 C5 C9 C10 176.89(11)
C6 C5 C9 C11 -124.65(11)
C4 C5 C9 C11 55.93(13)
C6 C5 C9 C12 116.42(11)
C4 C5 C9 C12 -63.00(12)
C15 N1 C13 O3 -172.80(12)
C14 N1 C13 O3 -0.67(18)
C15 N1 C13 S1 8.28(14)
C14 N1 C13 S1 -179.59(8)
C2 S1 C13 O3 2.54(11)
C2 S1 C13 N1 -178.49(8)

loop_
_cod_related_entry_id
_cod_related_entry_database
_cod_related_entry_code
1 ChemSpider 21130480
